data_7720224
loop_
_publ_author_name
'Zhang, Guoqi'
'Mei, Haiyu'
'Kanina, Amy'
'Chocho, Marilyn'
'Hiyaev, Paulina'
'Cheng, Shu-Yuan'
'Neary, Michelle C.'

_publ_section_title
;
 Isomers of 2,2':6',2&#x2033;-terpyridine and 2,6-dipyrazin-2-ylpyridine
 with aliphatic substituents: synthesis, coordination chemistry, and
 catalytic and anticancer activities.
;
_journal_issue 7
_journal_name_full 'Dalton transactions (Cambridge, England : 2003)'
_journal_page_first 2855
_journal_page_last 2867
_journal_paper_doi 10.1039/d5dt02824h
_journal_volume 55
_journal_year 2026
_chemical_formula_moiety 'C19 H19 I2 N3 Zn'
_chemical_formula_sum 'C19 H19 I2 N3 Zn'
_chemical_formula_weight 608.59
_space_group_crystal_system orthorhombic
_space_group_IT_number 60
_space_group_name_Hall '-P 2n 2ab'
_space_group_name_H-M_alt 'P b c n'
_symmetry_Int_Tables_number 60
_audit_creation_date 2016-11-04
_audit_creation_method
;
Olex2 1.2
(compiled 2015.01.26 svn.r3150 for OlexSys, GUI svn.r4998)
;
_audit_update_record
;
2025-10-22 deposited with the CCDC.	2026-01-09 downloaded from the CCDC.
;
_cell_angle_alpha 90
_cell_angle_beta 90
_cell_angle_gamma 90
_cell_formula_units_Z 8
_cell_length_a 21.6220(17)
_cell_length_b 14.9251(12)
_cell_length_c 15.7371(14)
_cell_measurement_reflns_used 9609
_cell_measurement_temperature 120.0
_cell_measurement_theta_max 25.33
_cell_measurement_theta_min 3.02
_cell_volume 5078.5(7)
_computing_cell_refinement 'SAINT v8.34A (Bruker, 2013)'
_computing_data_reduction 'SAINT v8.34A (Bruker, 2013)'
_computing_molecular_graphics 'Olex2 (Dolomanov et al., 2009)'
_computing_publication_material 'Olex2 (Dolomanov et al., 2009)'
_computing_structure_refinement 'olex2.refine (Bourhis et al., 2015)'
_diffrn_ambient_temperature 120.01
_diffrn_measured_fraction_theta_full 0.9983
_diffrn_measured_fraction_theta_max 0.9951
_diffrn_measurement_device_type 'Bruker CMOS'
_diffrn_measurement_method '\f and \w scans'
_diffrn_radiation_type 'Mo K\a'
_diffrn_radiation_wavelength 0.71073
_diffrn_reflns_av_R_equivalents 0.0678
_diffrn_reflns_av_unetI/netI 0.0159
_diffrn_reflns_limit_h_max 26
_diffrn_reflns_limit_h_min -25
_diffrn_reflns_limit_k_max 17
_diffrn_reflns_limit_k_min -17
_diffrn_reflns_limit_l_max 19
_diffrn_reflns_limit_l_min -19
_diffrn_reflns_number 176564
_diffrn_reflns_theta_full 25.2500
_diffrn_reflns_theta_max 25.41
_diffrn_reflns_theta_min 3.02
_diffrn_standards_number 0
_exptl_absorpt_coefficient_mu 3.404
_exptl_absorpt_correction_T_max 0.0916
_exptl_absorpt_correction_T_min 0.0618
_exptl_absorpt_correction_type multi-scan
_exptl_absorpt_process_details
;
SADABS-2014/5 (Bruker,2014/5) was used for absorption correction.
wR2(int) was 0.0857 before and 0.0667 after correction.
The Ratio of minimum to maximum transmission is 0.6747.
The \l/2 correction factor is 0.00150.
;
_exptl_crystal_colour colourless
_exptl_crystal_density_diffrn 1.5918
_exptl_crystal_description BLOCK
_exptl_crystal_F_000 2316.5943
_exptl_crystal_size_max 0.18
_exptl_crystal_size_mid 0.14
_exptl_crystal_size_min 0.13
_refine_diff_density_max 1.0453
_refine_diff_density_min -0.6607
_refine_diff_density_rms 0.1382
_refine_ls_d_res_high 0.8282
_refine_ls_d_res_low 6.7428
_refine_ls_goodness_of_fit_ref 1.1101
_refine_ls_hydrogen_treatment mixed
_refine_ls_matrix_type full
_refine_ls_number_constraints 32
_refine_ls_number_parameters 228
_refine_ls_number_reflns 4655
_refine_ls_number_restraints 0
_refine_ls_restrained_S_all 1.1101
_refine_ls_R_factor_all 0.0387
_refine_ls_R_factor_gt 0.0317
_refine_ls_shift/su_max 0.0007
_refine_ls_shift/su_mean 0.0000
_refine_ls_structure_factor_coef Fsqd
_refine_ls_weighting_details 'w=1/[\s^2^(Fo^2^)+(0.0259P)^2^+26.7661P] where P=(Fo^2^+2Fc^2^)/3'
_refine_ls_weighting_scheme calc
_refine_ls_wR_factor_gt 0.0732
_refine_ls_wR_factor_ref 0.0797
_reflns_Friedel_coverage 0.0
_reflns_limit_h_max 26
_reflns_limit_h_min 0
_reflns_limit_k_max 17
_reflns_limit_k_min 0
_reflns_limit_l_max 18
_reflns_limit_l_min 0
_reflns_number_gt 4061
_reflns_number_total 4655
_reflns_threshold_expression I>=2u(I)
_cod_data_source_file d5dt02824h2.cif
_cod_data_source_block UMD985_A
_cod_database_code 7720224
_olex2_refinement_description
;
1. Fixed Uiso
 At 1.2 times of:
  All C(H) groups
 At 1.5 times of:
  All C(H,H,H) groups
2.a Aromatic/amide H refined with riding coordinates:
 C1(H1), C2(H2), C4(H4), C5(H5), C7(H7), C10(H10), C12(H12), C13(H13),
 C14(H14), C15(H15)
2.b Idealised Me refined as rotating group:
 C17(H17a,H17b,H17c), C18(H18a,H18b,H18c), C19(H19a,H19b,H19c)
4. Mask used to address solvent issues - found void volumes 680, 680 
associated with 216, 216 electrons  but 
difficult to address nature of solvent (possible mixture of CH2Cl2,
CH3OH, and or H2O). No change was made to unit card addressing
chemical 
;
_olex2_submission_special_instructions 'No special instructions were received'

loop_
_space_group_symop_id
_space_group_symop_operation_xyz
1 x,y,z
2 x+1/2,-y+1/2,-z
3 -x,y,-z+1/2
4 -x+1/2,-y+1/2,z+1/2
5 -x,-y,-z
6 -x-1/2,y-1/2,z
7 x,-y,z-1/2
8 x-1/2,y-1/2,-z-1/2

loop_
_atom_site_label
_atom_site_type_symbol
_atom_site_fract_x
_atom_site_fract_y
_atom_site_fract_z
_atom_site_U_iso_or_equiv
_atom_site_adp_type
_atom_site_occupancy
_atom_site_refinement_flags_posn
Zn1 Zn 0.81156(2) 0.22749(4) 0.76518(3) 0.02436(13) Uani 1.000000 .
I1 I 0.854455(15) 0.35026(2) 0.86359(2) 0.02994(10) Uani 1.000000 .
I2 I 0.745139(14) 0.09596(2) 0.81419(2) 0.02863(9) Uani 1.000000 .
N1 N 0.76237(17) 0.2935(3) 0.6711(2) 0.0252(9) Uani 1.000000 .
N2 N 0.55899(17) 0.5251(3) 0.3948(3) 0.0276(9) Uani 1.000000 .
N3 N 0.38859(17) 0.3262(3) 0.2949(2) 0.0238(8) Uani 1.000000 .
C1 C 0.7638(2) 0.3834(4) 0.6631(3) 0.0327(12) Uani 1.000000 .
H1 H 0.7924(2) 0.4166(4) 0.6964(3) 0.0392(14) Uiso 1.000000 R
C2 C 0.7250(2) 0.4292(4) 0.6084(4) 0.0370(13) Uani 1.000000 .
H2 H 0.7274(2) 0.4927(4) 0.6048(4) 0.0444(15) Uiso 1.000000 R
C3 C 0.6828(2) 0.3832(3) 0.5588(3) 0.0256(10) Uani 1.000000 .
C4 C 0.6818(3) 0.2910(3) 0.5670(4) 0.0369(13) Uani 1.000000 .
H4 H 0.6540(3) 0.2563(3) 0.5338(4) 0.0442(15) Uiso 1.000000 R
C5 C 0.7213(3) 0.2496(3) 0.6234(3) 0.0349(12) Uani 1.000000 .
H5 H 0.7192(3) 0.1862(3) 0.6286(3) 0.0419(15) Uiso 1.000000 R
C6 C 0.6394(2) 0.4324(3) 0.5012(3) 0.0248(10) Uani 1.000000 .
C7 C 0.6495(2) 0.5209(3) 0.4814(3) 0.0248(10) Uani 1.000000 .
H7 H 0.6846(2) 0.5509(3) 0.5039(3) 0.0298(12) Uiso 1.000000 R
C8 C 0.6089(2) 0.5669(3) 0.4289(3) 0.0256(10) Uani 1.000000 .
C9 C 0.5494(2) 0.4380(3) 0.4126(3) 0.0238(10) Uani 1.000000 .
C10 C 0.5878(2) 0.3900(3) 0.4666(3) 0.0259(10) Uani 1.000000 .
H10 H 0.5790(2) 0.3292(3) 0.4799(3) 0.0311(12) Uiso 1.000000 R
C11 C 0.4932(2) 0.3975(3) 0.3725(3) 0.0242(10) Uani 1.000000 .
C12 C 0.4472(2) 0.4520(3) 0.3401(3) 0.0283(10) Uani 1.000000 .
H12 H 0.4509(2) 0.5153(3) 0.3440(3) 0.0340(13) Uiso 1.000000 R
C13 C 0.3961(2) 0.4145(3) 0.3022(3) 0.0271(10) Uani 1.000000 .
H13 H 0.3649(2) 0.4531(3) 0.2803(3) 0.0325(12) Uiso 1.000000 R
C14 C 0.4331(2) 0.2726(3) 0.3257(3) 0.0269(10) Uani 1.000000 .
H14 H 0.4283(2) 0.2095(3) 0.3206(3) 0.0323(12) Uiso 1.000000 R
C15 C 0.4858(2) 0.3058(3) 0.3645(3) 0.0250(10) Uani 1.000000 .
H15 H 0.5166(2) 0.2660(3) 0.3854(3) 0.0299(12) Uiso 1.000000 R
C16 C 0.6190(3) 0.6643(4) 0.4022(4) 0.0370(13) Uani 1.000000 .
C17 C 0.5574(3) 0.7155(4) 0.4023(4) 0.0475(15) Uani 1.000000 .
H17a H 0.5280(7) 0.6853(17) 0.365(2) 0.071(2) Uiso 1.000000 GR
H17b H 0.5406(10) 0.717(3) 0.4602(6) 0.071(2) Uiso 1.000000 GR
H17c H 0.5642(5) 0.7769(10) 0.382(3) 0.071(2) Uiso 1.000000 GR
C18 C 0.6652(3) 0.7117(4) 0.4602(4) 0.0471(15) Uani 1.000000 .
H18a H 0.6649(15) 0.7760(6) 0.4480(19) 0.071(2) Uiso 1.000000 GR
H18b H 0.6536(12) 0.702(2) 0.5196(4) 0.071(2) Uiso 1.000000 GR
H18c H 0.7067(4) 0.688(2) 0.450(2) 0.071(2) Uiso 1.000000 GR
C19 C 0.6446(3) 0.6620(4) 0.3104(4) 0.0498(16) Uani 1.000000 .
H19a H 0.6133(8) 0.637(3) 0.2723(6) 0.075(2) Uiso 1.000000 GR
H19b H 0.6546(19) 0.7231(5) 0.2921(11) 0.075(2) Uiso 1.000000 GR
H19c H 0.6820(12) 0.625(2) 0.3087(7) 0.075(2) Uiso 1.000000 GR

loop_
_atom_site_aniso_label
_atom_site_aniso_U_11
_atom_site_aniso_U_22
_atom_site_aniso_U_33
_atom_site_aniso_U_12
_atom_site_aniso_U_13
_atom_site_aniso_U_23
Zn1 0.0221(3) 0.0270(3) 0.0239(3) 0.0028(2) -0.0017(2) -0.0019(2)
I1 0.03346(18) 0.02728(17) 0.02907(17) 0.00040(13) -0.00745(13) -0.00297(13)
I2 0.02696(17) 0.02835(17) 0.03059(17) 0.00049(13) 0.00292(13) -0.00150(13)
N1 0.023(2) 0.033(2) 0.0195(19) 0.0029(17) -0.0009(16) -0.0040(17)
N2 0.023(2) 0.035(2) 0.025(2) -0.0016(17) 0.0028(17) 0.0007(18)
N3 0.024(2) 0.029(2) 0.0190(19) -0.0013(17) 0.0017(16) -0.0023(16)
C1 0.032(3) 0.036(3) 0.030(3) -0.006(2) -0.009(2) -0.001(2)
C2 0.035(3) 0.033(3) 0.043(3) -0.001(2) -0.014(2) 0.004(2)
C3 0.021(2) 0.037(3) 0.019(2) 0.005(2) -0.0000(19) -0.004(2)
C4 0.044(3) 0.027(3) 0.040(3) 0.003(2) -0.015(2) -0.009(2)
C5 0.047(3) 0.026(3) 0.032(3) 0.005(2) -0.009(2) -0.010(2)
C6 0.019(2) 0.040(3) 0.015(2) 0.002(2) -0.0009(18) -0.000(2)
C7 0.021(2) 0.035(3) 0.019(2) -0.004(2) -0.0008(18) -0.002(2)
C8 0.024(2) 0.032(3) 0.022(2) -0.004(2) 0.0042(19) 0.002(2)
C9 0.016(2) 0.035(3) 0.021(2) 0.0012(19) 0.0017(18) -0.000(2)
C10 0.025(2) 0.029(2) 0.024(2) -0.004(2) 0.001(2) -0.000(2)
C11 0.023(2) 0.035(3) 0.015(2) -0.001(2) 0.0025(18) -0.0025(19)
C12 0.027(2) 0.027(2) 0.031(3) -0.003(2) -0.003(2) 0.003(2)
C13 0.027(2) 0.028(2) 0.026(2) 0.003(2) 0.002(2) -0.001(2)
C14 0.029(2) 0.026(2) 0.025(2) -0.001(2) 0.003(2) -0.004(2)
C15 0.022(2) 0.031(2) 0.022(2) 0.0003(19) 0.0015(18) 0.002(2)
C16 0.041(3) 0.035(3) 0.036(3) -0.011(2) 0.002(2) 0.007(2)
C17 0.060(4) 0.034(3) 0.048(4) 0.000(3) 0.007(3) 0.012(3)
C18 0.057(4) 0.044(3) 0.041(3) -0.019(3) 0.006(3) -0.001(3)
C19 0.055(4) 0.046(4) 0.048(4) -0.011(3) 0.013(3) 0.003(3)

loop_
_atom_type_symbol
_atom_type_scat_dispersion_real
_atom_type_scat_dispersion_imag
_atom_type_scat_Cromer_Mann_a1
_atom_type_scat_Cromer_Mann_a2
_atom_type_scat_Cromer_Mann_a3
_atom_type_scat_Cromer_Mann_a4
_atom_type_scat_Cromer_Mann_b1
_atom_type_scat_Cromer_Mann_b2
_atom_type_scat_Cromer_Mann_b3
_atom_type_scat_Cromer_Mann_b4
_atom_type_scat_Cromer_Mann_c
_atom_type_scat_source
_atom_type_scat_dispersion_source
I -0.41187 1.83264 20.14720 18.99490 7.51380 2.27350 4.34700 0.38140 27.76600 66.87760 4.07119989395 'International Tables Volume C Table 6.1.1.4 (pp. 500-502)' 'Henke, Gullikson and Davis, At. Data and Nucl. Data Tables, 1993, 54, 2'
H 0.00000 0.00000 0.49300 0.32291 0.14019 0.04081 10.51090 26.12570 3.14236 57.79970 0.0030380000826 'International Tables Volume C Table 6.1.1.4 (pp. 500-502)' 'Henke, Gullikson and Davis, At. Data and Nucl. Data Tables, 1993, 54, 2'
C 0.00347 0.00161 2.31000 1.02000 1.58860 0.86500 20.84390 10.20750 0.56870 51.65120 0.215599998832 'International Tables Volume C Table 6.1.1.4 (pp. 500-502)' 'Henke, Gullikson and Davis, At. Data and Nucl. Data Tables, 1993, 54, 2'
Zn 0.31207 1.46666 14.07430 7.03180 5.16520 2.41000 3.26550 0.23330 10.31630 58.70970 1.30410003662 'International Tables Volume C Table 6.1.1.4 (pp. 500-502)' 'Henke, Gullikson and Davis, At. Data and Nucl. Data Tables, 1993, 54, 2'
N 0.00653 0.00323 12.21260 3.13220 2.01250 1.16630 0.00570 9.89330 28.99750 0.58260 -11.5290002823 'International Tables Volume C Table 6.1.1.4 (pp. 500-502)' 'Henke, Gullikson and Davis, At. Data and Nucl. Data Tables, 1993, 54, 2'

loop_
_geom_angle_atom_site_label_1
_geom_angle_atom_site_label_2
_geom_angle_atom_site_label_3
_geom_angle
_geom_angle_site_symmetry_1
_geom_angle_site_symmetry_3
_geom_angle_publ_flag
I2 Zn1 I1 124.68(2) . . ?
N1 Zn1 I1 106.04(11) . . ?
N1 Zn1 I2 107.04(11) . . ?
N3 Zn1 I1 105.07(11) 2_556 . ?
N3 Zn1 I2 106.98(11) 2_556 . ?
N3 Zn1 N1 105.67(15) 2_556 . ?
C1 N1 Zn1 121.9(3) . . ?
C5 N1 Zn1 120.6(3) . . ?
C5 N1 C1 116.8(4) . . ?
C9 N2 C8 118.9(4) . . ?
C13 N3 Zn1 121.2(3) . 2_456 ?
C14 N3 Zn1 120.6(3) . 2_456 ?
C14 N3 C13 118.1(4) . . ?
H1 C1 N1 118.8(3) . . ?
C2 C1 N1 122.5(5) . . ?
C2 C1 H1 118.8(3) . . ?
H2 C2 C1 119.8(3) . . ?
C3 C2 C1 120.4(5) . . ?
C3 C2 H2 119.8(3) . . ?
C4 C3 C2 116.8(5) . . ?
C6 C3 C2 120.8(4) . . ?
C6 C3 C4 122.4(4) . . ?
H4 C4 C3 120.1(3) . . ?
C5 C4 C3 119.9(5) . . ?
C5 C4 H4 120.1(3) . . ?
C4 C5 N1 123.6(5) . . ?
H5 C5 N1 118.2(3) . . ?
H5 C5 C4 118.2(3) . . ?
C7 C6 C3 120.6(4) . . ?
C10 C6 C3 121.0(4) . . ?
C10 C6 C7 118.4(4) . . ?
H7 C7 C6 119.6(3) . . ?
C8 C7 C6 120.7(4) . . ?
C8 C7 H7 119.6(3) . . ?
C7 C8 N2 120.7(4) . . ?
C16 C8 N2 116.2(4) . . ?
C16 C8 C7 123.0(4) . . ?
C10 C9 N2 122.3(4) . . ?
C11 C9 N2 115.3(4) . . ?
C11 C9 C10 122.4(4) . . ?
C9 C10 C6 118.9(4) . . ?
H10 C10 C6 120.6(3) . . ?
H10 C10 C9 120.6(3) . . ?
C12 C11 C9 120.1(4) . . ?
C15 C11 C9 122.1(4) . . ?
C15 C11 C12 117.8(4) . . ?
H12 C12 C11 120.0(3) . . ?
C13 C12 C11 119.9(5) . . ?
C13 C12 H12 120.0(3) . . ?
C12 C13 N3 122.5(5) . . ?
H13 C13 N3 118.7(3) . . ?
H13 C13 C12 118.7(3) . . ?
H14 C14 N3 118.8(3) . . ?
C15 C14 N3 122.4(4) . . ?
C15 C14 H14 118.8(3) . . ?
C14 C15 C11 119.2(4) . . ?
H15 C15 C11 120.4(3) . . ?
H15 C15 C14 120.4(3) . . ?
C17 C16 C8 110.4(4) . . ?
C18 C16 C8 111.7(5) . . ?
C18 C16 C17 109.7(5) . . ?
C19 C16 C8 106.6(4) . . ?
C19 C16 C17 108.8(5) . . ?
C19 C16 C18 109.6(5) . . ?
H17a C17 C16 109.5 . . ?
H17b C17 C16 109.5 . . ?
H17b C17 H17a 109.5 . . ?
H17c C17 C16 109.5 . . ?
H17c C17 H17a 109.5 . . ?
H17c C17 H17b 109.5 . . ?
H18a C18 C16 109.5 . . ?
H18b C18 C16 109.5 . . ?
H18b C18 H18a 109.5 . . ?
H18c C18 C16 109.5 . . ?
H18c C18 H18a 109.5 . . ?
H18c C18 H18b 109.5 . . ?
H19a C19 C16 109.5 . . ?
H19b C19 C16 109.5 . . ?
H19b C19 H19a 109.5 . . ?
H19c C19 C16 109.5 . . ?
H19c C19 H19a 109.5 . . ?
H19c C19 H19b 109.5 . . ?

loop_
_geom_bond_atom_site_label_1
_geom_bond_atom_site_label_2
_geom_bond_distance
_geom_bond_site_symmetry_2
_geom_bond_publ_flag
Zn1 I1 2.5723(6) . ?
Zn1 I2 2.5517(6) . ?
Zn1 N1 2.072(4) . ?
Zn1 N3 2.076(4) 2_556 ?
N1 C1 1.348(7) . ?
N1 C5 1.336(6) . ?
N2 C8 1.358(6) . ?
N2 C9 1.346(6) . ?
N3 C13 1.333(6) . ?
N3 C14 1.343(6) . ?
C1 H1 0.9500 . ?
C1 C2 1.382(7) . ?
C2 H2 0.9500 . ?
C2 C3 1.384(7) . ?
C3 C4 1.382(7) . ?
C3 C6 1.497(6) . ?
C4 H4 0.9500 . ?
C4 C5 1.377(7) . ?
C5 H5 0.9500 . ?
C6 C7 1.375(7) . ?
C6 C10 1.393(6) . ?
C7 H7 0.9500 . ?
C7 C8 1.386(7) . ?
C8 C16 1.529(7) . ?
C9 C10 1.387(7) . ?
C9 C11 1.497(6) . ?
C10 H10 0.9500 . ?
C11 C12 1.382(7) . ?
C11 C15 1.385(7) . ?
C12 H12 0.9500 . ?
C12 C13 1.374(7) . ?
C13 H13 0.9500 . ?
C14 H14 0.9500 . ?
C14 C15 1.384(7) . ?
C15 H15 0.9500 . ?
C16 C17 1.536(8) . ?
C16 C18 1.525(8) . ?
C16 C19 1.548(8) . ?
C17 H17a 0.9800 . ?
C17 H17b 0.9800 . ?
C17 H17c 0.9800 . ?
C18 H18a 0.9800 . ?
C18 H18b 0.9800 . ?
C18 H18c 0.9800 . ?
C19 H19a 0.9800 . ?
C19 H19b 0.9800 . ?
C19 H19c 0.9800 . ?

loop_
_smtbx_masks_void_nr
_smtbx_masks_void_average_x
_smtbx_masks_void_average_y
_smtbx_masks_void_average_z
_smtbx_masks_void_volume
_smtbx_masks_void_count_electrons
_smtbx_masks_void_content
1 0.000 0.500 -0.754 680.3 215.7 ?
2 0.500 0.000 -0.452 680.3 215.7 ?
